data_1517124
loop_
_publ_author_name
'Iva Klepalova'
'Jan Honzicek'
'Jaromir Vinklarek'
'Zdenka Padelkova'
'Lucie Sebestova'
'Martina Rezacova'

_publ_section_title
;
 Vanadocene and niobocene dihalides containing electron-withdrawing
 substituents in the cyclopentadienyl rings: Synthesis, characterization
 and cytotoxicity
;
_journal_name_full
;
Inorganica Chimica Acta
;
_journal_page_first 109
_journal_page_last 115
_journal_volume 402
_journal_year 2013
_chemical_formula_moiety 'C14 H14 Br2 O4 V, C H2 Cl2'
_chemical_formula_sum 'C15 H16 Br2 Cl2 O4 V'
_chemical_formula_weight 541.94
_space_group_IT_number 13
_symmetry_cell_setting monoclinic
_symmetry_space_group_name_Hall '-P 2yc'
_symmetry_space_group_name_H-M 'P 1 2/c 1'
_atom_sites_solution_hydrogens geom
_atom_sites_solution_primary direct
_atom_sites_solution_secondary difmap
_cell_angle_alpha 90
_cell_angle_beta 98.538(5)
_cell_angle_gamma 90
_cell_formula_units_Z 2
_cell_length_a 10.8410(6)
_cell_length_b 6.8750(2)
_cell_length_c 12.0651(6)
_cell_measurement_reflns_used 12497
_cell_measurement_temperature 150(1)
_cell_measurement_theta_max 27.5
_cell_measurement_theta_min 1
_cell_volume 889.27(7)
_computing_cell_refinement 'COLLECT and DENZO'
_computing_data_collection 'COLLECT (Hooft, 1998) and DENZO (Otwinowski & Minor, 1997)'
_computing_data_reduction 'COLLECT and DENZO'
_computing_molecular_graphics 'PLATON (Spek, 2003)'
_computing_publication_material 'SHELXL-97 (Sheldrick, 2008)'
_computing_structure_refinement 'SHELXL-97 (Sheldrick, 1997)'
_computing_structure_solution 'SIR92 (Altomare et al., 1994)'
_diffrn_ambient_temperature 150(1)
_diffrn_detector_area_resol_mean 9.091
_diffrn_measured_fraction_theta_full 0.993
_diffrn_measured_fraction_theta_max 0.993
_diffrn_measurement_device_type 'Bruker Nonius KappaCCD area detector'
_diffrn_measurement_method '\f and \w scans to fill the Ewald sphere'
_diffrn_radiation_monochromator graphite
_diffrn_radiation_source 'fine-focus sealed tube'
_diffrn_radiation_type MoK\a
_diffrn_radiation_wavelength 0.71073
_diffrn_reflns_av_R_equivalents 0.0500
_diffrn_reflns_av_sigmaI/netI 0.0275
_diffrn_reflns_limit_h_max 14
_diffrn_reflns_limit_h_min -14
_diffrn_reflns_limit_k_max 8
_diffrn_reflns_limit_k_min -8
_diffrn_reflns_limit_l_max 14
_diffrn_reflns_limit_l_min -15
_diffrn_reflns_number 12427
_diffrn_reflns_theta_full 27.50
_diffrn_reflns_theta_max 27.50
_diffrn_reflns_theta_min 1.90
_diffrn_standards_number 0
_exptl_absorpt_coefficient_mu 5.368
_exptl_absorpt_correction_T_max 0.616
_exptl_absorpt_correction_T_min 0.382
_exptl_absorpt_correction_type integration
_exptl_absorpt_process_details
;
Gaussian integration (Coppens, 1970)
;
_exptl_crystal_colour 'dark green'
_exptl_crystal_density_diffrn 2.024
_exptl_crystal_density_method 'not measured'
_exptl_crystal_description block
_exptl_crystal_F_000 530
_exptl_crystal_size_max 0.26
_exptl_crystal_size_mid 0.22
_exptl_crystal_size_min 0.16
_refine_diff_density_max 0.481
_refine_diff_density_min -0.597
_refine_diff_density_rms 0.106
_refine_ls_extinction_method none
_refine_ls_goodness_of_fit_ref 1.090
_refine_ls_hydrogen_treatment constr
_refine_ls_matrix_type full
_refine_ls_number_parameters 110
_refine_ls_number_reflns 2023
_refine_ls_number_restraints 0
_refine_ls_restrained_S_all 1.090
_refine_ls_R_factor_all 0.0369
_refine_ls_R_factor_gt 0.0300
_refine_ls_shift/su_max 0.000
_refine_ls_shift/su_mean 0.000
_refine_ls_structure_factor_coef Fsqd
_refine_ls_weighting_details 'calc w=1/[\s^2^(Fo^2^)+(0.0308P)^2^+1.8482P] where P=(Fo^2^+2Fc^2^)/3'
_refine_ls_weighting_scheme calc
_refine_ls_wR_factor_gt 0.0698
_refine_ls_wR_factor_ref 0.0736
_reflns_number_gt 1812
_reflns_number_total 2023
_reflns_threshold_expression >2sigma(I)
_cod_data_source_file ICA-2013-402-109-115-2.cif
_cod_data_source_block 9
_cod_original_sg_symbol_H-M 'P 2/c'
_cod_database_code 1517124

loop_
_symmetry_equiv_pos_as_xyz
'x, y, z'
'-x, y, -z+1/2'
'-x, -y, -z'
'x, -y, z-1/2'

loop_
_atom_site_label
_atom_site_type_symbol
_atom_site_fract_x
_atom_site_fract_y
_atom_site_fract_z
_atom_site_U_iso_or_equiv
_atom_site_adp_type
_atom_site_occupancy
_atom_site_symmetry_multiplicity
_atom_site_calc_flag
_atom_site_refinement_flags
Br1 Br -0.02571(3) 0.32395(4) 0.10322(2) 0.02011(10) Uani 1 1 d .
V1 V 0.0000 0.05973(9) 0.2500 0.01015(14) Uani 1 2 d S
Cl1 Cl 0.47964(8) 0.91552(14) 0.12763(8) 0.0340(2) Uani 1 1 d .
O2 O 0.2753(2) 0.2792(3) 0.08477(17) 0.0197(5) Uani 1 1 d .
O1 O 0.3111(2) 0.3952(3) 0.26112(18) 0.0239(5) Uani 1 1 d .
C2 C 0.1511(3) -0.0536(4) 0.1505(2) 0.0160(6) Uani 1 1 d .
H2 H 0.1385 -0.0483 0.0726 0.019 Uiso 1 1 d R
C6 C 0.2690(3) 0.2739(4) 0.1943(3) 0.0173(6) Uani 1 1 d .
C1 C 0.2083(3) 0.0931(4) 0.2242(2) 0.0143(5) Uani 1 1 d .
C5 C 0.2089(3) 0.0274(4) 0.3359(2) 0.0164(6) Uani 1 1 d .
H5 H 0.2416 0.0943 0.4006 0.020 Uiso 1 1 d R
C3 C 0.1176(3) -0.2068(4) 0.2161(3) 0.0184(6) Uani 1 1 d .
H3 H 0.0799 -0.3226 0.1894 0.022 Uiso 1 1 d R
C8 C 0.5000 0.7733(7) 0.2500 0.0319(11) Uani 1 2 d S
H8 H 0.4277 0.6902 0.2501 0.038 Uiso 1 1 d R
C7 C 0.3384(3) 0.4481(5) 0.0475(3) 0.0272(7) Uani 1 1 d .
H7A H 0.2986 0.5640 0.0689 0.033 Uiso 1 1 d R
H7B H 0.3340 0.4448 -0.0325 0.033 Uiso 1 1 d R
H7C H 0.4242 0.4475 0.0818 0.033 Uiso 1 1 d R
C4 C 0.1505(3) -0.1549(4) 0.3314(3) 0.0176(6) Uani 1 1 d .
H4 H 0.1363 -0.2293 0.3926 0.021 Uiso 1 1 d R

loop_
_atom_site_aniso_label
_atom_site_aniso_U_11
_atom_site_aniso_U_22
_atom_site_aniso_U_33
_atom_site_aniso_U_23
_atom_site_aniso_U_13
_atom_site_aniso_U_12
Br1 0.02411(17) 0.01596(16) 0.01995(16) 0.00326(11) 0.00224(11) -0.00157(12)
V1 0.0107(3) 0.0079(3) 0.0119(3) 0.000 0.0021(2) 0.000
Cl1 0.0265(4) 0.0351(5) 0.0406(5) 0.0131(4) 0.0059(4) 0.0010(4)
O2 0.0203(11) 0.0213(11) 0.0182(11) 0.0011(8) 0.0056(8) -0.0067(9)
O1 0.0286(12) 0.0214(11) 0.0226(11) -0.0059(9) 0.0070(9) -0.0112(10)
C2 0.0147(13) 0.0161(14) 0.0186(14) -0.0050(11) 0.0071(11) 0.0012(11)
C6 0.0139(13) 0.0177(14) 0.0209(15) -0.0014(11) 0.0050(11) -0.0022(11)
C1 0.0112(13) 0.0143(13) 0.0180(14) -0.0011(11) 0.0043(10) -0.0004(10)
C5 0.0117(13) 0.0182(14) 0.0186(14) 0.0002(11) 0.0001(11) 0.0037(11)
C3 0.0146(14) 0.0119(13) 0.0287(16) -0.0031(11) 0.0036(12) 0.0031(11)
C8 0.046(3) 0.019(2) 0.030(3) 0.000 0.002(2) 0.000
C7 0.0300(18) 0.0284(17) 0.0249(17) 0.0022(14) 0.0103(13) -0.0135(14)
C4 0.0143(13) 0.0179(14) 0.0208(15) 0.0052(11) 0.0027(11) 0.0041(11)

loop_
_atom_type_symbol
_atom_type_description
_atom_type_scat_dispersion_real
_atom_type_scat_dispersion_imag
_atom_type_scat_source
C C 0.0033 0.0016 'International Tables Vol C Tables 4.2.6.8 and 6.1.1.4'
H H 0.0000 0.0000 'International Tables Vol C Tables 4.2.6.8 and 6.1.1.4'
O O 0.0106 0.0060 'International Tables Vol C Tables 4.2.6.8 and 6.1.1.4'
Cl Cl 0.1484 0.1585 'International Tables Vol C Tables 4.2.6.8 and 6.1.1.4'
Br Br -0.2901 2.4595 'International Tables Vol C Tables 4.2.6.8 and 6.1.1.4'
V V 0.3005 0.5294 'International Tables Vol C Tables 4.2.6.8 and 6.1.1.4'

loop_
_exptl_crystal_face_index_h
_exptl_crystal_face_index_k
_exptl_crystal_face_index_l
_exptl_crystal_face_perp_dist
1 0 0 0.016
-1 0 0 0.082
0 0 -1 0.104
0 0 1 0.073
0 -1 0 0.049
0 1 0 0.129

loop_
_geom_angle_atom_site_label_1
_geom_angle_atom_site_label_2
_geom_angle_atom_site_label_3
_geom_angle
_geom_angle_site_symmetry_1
_geom_angle_site_symmetry_3
C3 V1 C3 74.61(15) . 2
C3 V1 C2 35.29(11) . .
C3 V1 C2 106.18(11) 2 .
C3 V1 C2 106.19(11) . 2
C3 V1 C2 35.29(11) 2 2
C2 V1 C2 140.50(15) . 2
C3 V1 C4 77.94(11) . 2
C3 V1 C4 36.10(11) 2 2
C2 V1 C4 94.29(11) . 2
C2 V1 C4 59.56(11) 2 2
C3 V1 C4 36.10(11) . .
C3 V1 C4 77.94(11) 2 .
C2 V1 C4 59.56(11) . .
C2 V1 C4 94.29(11) 2 .
C4 V1 C4 100.54(15) 2 .
C3 V1 C1 58.85(10) . .
C3 V1 C1 132.32(11) 2 .
C2 V1 C1 35.73(10) . .
C2 V1 C1 151.41(10) 2 .
C4 V1 C1 129.98(11) 2 .
C4 V1 C1 58.86(10) . .
C3 V1 C1 132.32(11) . 2
C3 V1 C1 58.85(10) 2 2
C2 V1 C1 151.41(10) . 2
C2 V1 C1 35.73(10) 2 2
C4 V1 C1 58.86(10) 2 2
C4 V1 C1 129.98(11) . 2
C1 V1 C1 168.74(14) . 2
C3 V1 C5 58.81(10) . .
C3 V1 C5 111.59(11) 2 .
C2 V1 C5 59.11(10) . .
C2 V1 C5 116.72(10) 2 .
C4 V1 C5 134.37(11) 2 .
C4 V1 C5 34.94(10) . .
C1 V1 C5 35.23(10) . .
C1 V1 C5 146.65(10) 2 .
C3 V1 C5 111.59(11) . 2
C3 V1 C5 58.81(10) 2 2
C2 V1 C5 116.72(10) . 2
C2 V1 C5 59.11(10) 2 2
C4 V1 C5 34.94(10) 2 2
C4 V1 C5 134.37(11) . 2
C1 V1 C5 146.65(10) . 2
C1 V1 C5 35.23(10) 2 2
C5 V1 C5 169.18(15) . 2
C3 V1 Br1 133.71(8) . 2
C3 V1 Br1 117.01(8) 2 2
C2 V1 Br1 126.57(7) . 2
C2 V1 Br1 83.73(8) 2 2
C4 V1 Br1 139.11(8) 2 2
C4 V1 Br1 99.46(8) . 2
C1 V1 Br1 90.84(7) . 2
C1 V1 Br1 81.03(7) 2 2
C5 V1 Br1 76.14(7) . 2
C5 V1 Br1 112.04(7) 2 2
C3 V1 Br1 117.01(8) . .
C3 V1 Br1 133.71(8) 2 .
C2 V1 Br1 83.73(8) . .
C2 V1 Br1 126.56(7) 2 .
C4 V1 Br1 99.45(8) 2 .
C4 V1 Br1 139.12(8) . .
C1 V1 Br1 81.03(7) . .
C1 V1 Br1 90.84(7) 2 .
C5 V1 Br1 112.04(7) . .
C5 V1 Br1 76.14(7) 2 .
Br1 V1 Br1 87.91(2) 2 .
C6 O2 C7 115.1(2) . .
C3 C2 C1 107.8(3) . .
C3 C2 V1 72.30(16) . .
C1 C2 V1 73.33(16) . .
C3 C2 H2 126.1 . .
C1 C2 H2 126.0 . .
V1 C2 H2 120.3 . .
O1 C6 O2 125.1(3) . .
O1 C6 C1 124.0(3) . .
O2 C6 C1 110.8(2) . .
C5 C1 C2 107.9(3) . .
C5 C1 C6 124.0(3) . .
C2 C1 C6 127.8(3) . .
C5 C1 V1 73.18(16) . .
C2 C1 V1 70.95(16) . .
C6 C1 V1 126.1(2) . .
C4 C5 C1 108.0(3) . .
C4 C5 V1 70.63(16) . .
C1 C5 V1 71.59(16) . .
C4 C5 H5 126.1 . .
C1 C5 H5 125.9 . .
V1 C5 H5 123.0 . .
C2 C3 C4 108.3(3) . .
C2 C3 V1 72.41(16) . .
C4 C3 V1 72.12(16) . .
C2 C3 H3 126.0 . .
C4 C3 H3 125.7 . .
V1 C3 H3 121.0 . .
Cl1 C8 Cl1 112.4(3) 2_655 .
Cl1 C8 H8 109.1 2_655 .
Cl1 C8 H8 109.2 . .
O2 C7 H7A 109.2 . .
O2 C7 H7B 109.7 . .
H7A C7 H7B 109.5 . .
O2 C7 H7C 109.5 . .
H7A C7 H7C 109.5 . .
H7B C7 H7C 109.5 . .
C5 C4 C3 107.9(3) . .
C5 C4 V1 74.44(16) . .
C3 C4 V1 71.78(16) . .
C5 C4 H4 126.0 . .
C3 C4 H4 126.1 . .
V1 C4 H4 120.0 . .

loop_
_geom_bond_atom_site_label_1
_geom_bond_atom_site_label_2
_geom_bond_distance
_geom_bond_site_symmetry_2
Br1 V1 2.5233(5) .
V1 C3 2.304(3) .
V1 C3 2.304(3) 2
V1 C2 2.305(3) .
V1 C2 2.305(3) 2
V1 C4 2.308(3) 2
V1 C4 2.308(3) .
V1 C1 2.336(3) .
V1 C1 2.336(3) 2
V1 C5 2.357(3) .
V1 C5 2.357(3) 2
V1 Br1 2.5233(5) 2
Cl1 C8 1.757(3) .
O2 C6 1.334(4) .
O2 C7 1.453(4) .
O1 C6 1.201(4) .
C2 C3 1.397(4) .
C2 C1 1.424(4) .
C2 H2 0.9300 .
C6 C1 1.476(4) .
C1 C5 1.421(4) .
C5 C4 1.401(4) .
C5 H5 0.9300 .
C3 C4 1.429(4) .
C3 H3 0.9299 .
C8 Cl1 1.757(3) 2_655
C8 H8 0.9700 .
C7 H7A 0.9601 .
C7 H7B 0.9599 .
C7 H7C 0.9600 .
C4 H4 0.9299 .
